data_4342996
loop_
_publ_author_name
'Ramogida, Caterina F.'
'Pan, Jinhe'
'Ferreira, Cara L.'
'Patrick, Brian O.'
'Rebullar, Karla'
'Yapp, Donald T. T.'
'Lin, Kuo-Shyan'
'Adam, Michael J.'
'Orvig, Chris'

_publ_section_title
;
 Nitroimidazole-Containing H2dedpa and H2CHXdedpa Derivatives as Potential
 PET Imaging Agents of Hypoxia with (68)Ga.
;
_journal_issue 10
_journal_name_full 'Inorganic chemistry'
_journal_page_first 4953
_journal_page_last 4965
_journal_paper_doi 10.1021/acs.inorgchem.5b00554
_journal_volume 54
_journal_year 2015
_chemical_formula_sum 'C26 H26 Cl Ga N10 O12'
_chemical_formula_weight 775.74
_chemical_name_systematic
; 
 ? 
;
_space_group_IT_number 56
_symmetry_cell_setting orthorhombic
_symmetry_space_group_name_Hall '-P 2ab 2ac'
_symmetry_space_group_name_H-M 'P c c n'
_atom_sites_solution_hydrogens geom
_atom_sites_solution_primary direct
_atom_sites_solution_secondary difmap
_audit_creation_method SHELXL-97
_cell_angle_alpha 90.00
_cell_angle_beta 90.00
_cell_angle_gamma 90.00
_cell_formula_units_Z 4
_cell_length_a 16.9984(4)
_cell_length_b 11.4948(3)
_cell_length_c 14.9599(3)
_cell_measurement_reflns_used 9866
_cell_measurement_temperature 100.0(2)
_cell_measurement_theta_max 30.05
_cell_measurement_theta_min 2.54
_cell_volume 2923.06(12)
_computing_cell_refinement 'Bruker SAINT'
_computing_data_collection 'Bruker APEX2'
_computing_data_reduction 'Bruker SAINT'
_computing_molecular_graphics 'Bruker SHELXTL'
_computing_publication_material 'Bruker SHELXTL'
_computing_structure_refinement 'SHELXL-97 (Sheldrick, 2008)'
_computing_structure_solution 'SHELXS-97 (Sheldrick, 2008)'
_diffrn_ambient_temperature 100.0(2)
_diffrn_measured_fraction_theta_full 0.997
_diffrn_measured_fraction_theta_max 0.997
_diffrn_measurement_device_type 'Bruker APEX-II CCD'
_diffrn_measurement_method '\f and \w scans'
_diffrn_radiation_monochromator graphite
_diffrn_radiation_source 'fine-focus sealed tube'
_diffrn_radiation_type MoK\a
_diffrn_radiation_wavelength 0.71073
_diffrn_reflns_av_R_equivalents 0.0666
_diffrn_reflns_av_sigmaI/netI 0.0325
_diffrn_reflns_limit_h_max 23
_diffrn_reflns_limit_h_min -23
_diffrn_reflns_limit_k_max 16
_diffrn_reflns_limit_k_min -16
_diffrn_reflns_limit_l_max 21
_diffrn_reflns_limit_l_min -21
_diffrn_reflns_number 45881
_diffrn_reflns_theta_full 30.07
_diffrn_reflns_theta_max 30.07
_diffrn_reflns_theta_min 2.14
_diffrn_standards_number 0
_exptl_absorpt_coefficient_mu 1.119
_exptl_absorpt_correction_T_max 0.855
_exptl_absorpt_correction_T_min 0.800
_exptl_absorpt_correction_type multi-scan
_exptl_absorpt_process_details 'SADABS, Sheldrick (2008)'
_exptl_crystal_colour pink
_exptl_crystal_density_diffrn 1.763
_exptl_crystal_density_method 'not measured'
_exptl_crystal_description prism
_exptl_crystal_F_000 1584
_exptl_crystal_size_max 0.28
_exptl_crystal_size_mid 0.18
_exptl_crystal_size_min 0.14
_refine_diff_density_max 0.608
_refine_diff_density_min -0.654
_refine_diff_density_rms 0.091
_refine_ls_extinction_method none
_refine_ls_goodness_of_fit_ref 1.055
_refine_ls_hydrogen_treatment constr
_refine_ls_matrix_type full
_refine_ls_number_parameters 249
_refine_ls_number_reflns 4284
_refine_ls_number_restraints 351
_refine_ls_restrained_S_all 1.050
_refine_ls_R_factor_all 0.0680
_refine_ls_R_factor_gt 0.0435
_refine_ls_shift/su_max 0.000
_refine_ls_shift/su_mean 0.000
_refine_ls_structure_factor_coef Fsqd
_refine_ls_weighting_details 'calc w=1/[\s^2^(Fo^2^)+(0.0569P)^2^+3.1040P] where P=(Fo^2^+2Fc^2^)/3'
_refine_ls_weighting_scheme calc
_refine_ls_wR_factor_gt 0.1084
_refine_ls_wR_factor_ref 0.1214
_reflns_number_gt 3137
_reflns_number_total 4284
_reflns_threshold_expression >2\s(I)
_cod_data_source_file ic5b00554_si_003.cif
_cod_data_source_block co421
_cod_depositor_comments
;
The following automatic conversions were performed:

'_symmetry_cell_setting' value 'Orthorhombic' changed to
'orthorhombic' according to
/usr/data/users/saulius/crontab/automatic-downloads/rss-feeds/ACS/lib/dictionaries/cif_core.dic
dictionary named 'cif_core.dic' version 2.4.2 from 2011-04-26.

Automatic conversion script
Id: cif_fix_values 3271 2015-04-21 07:52:19Z andrius 

 Adding full bibliography for 4342996--4342997.cif.
;
_cod_original_sg_symbol_H-M Pccn
_cod_database_code 4342996

loop_
_symmetry_equiv_pos_as_xyz
'x, y, z'
'-x+1/2, -y+1/2, z'
'x+1/2, -y, -z+1/2'
'-x, y+1/2, -z+1/2'
'-x, -y, -z'
'x-1/2, y-1/2, -z'
'-x-1/2, y, z-1/2'
'x, -y-1/2, z-1/2'

loop_
_atom_site_label
_atom_site_type_symbol
_atom_site_fract_x
_atom_site_fract_y
_atom_site_fract_z
_atom_site_U_iso_or_equiv
_atom_site_adp_type
_atom_site_occupancy
_atom_site_symmetry_multiplicity
_atom_site_calc_flag
_atom_site_refinement_flags
_atom_site_disorder_assembly
_atom_site_disorder_group
C1 C 0.36115(14) 0.8660(2) 0.29645(15) 0.0230(5) Uani 1 1 d U . .
C2 C 0.40877(14) 0.7800(2) 0.24342(15) 0.0220(5) Uani 1 1 d U . .
C3 C 0.48926(15) 0.7616(2) 0.24592(17) 0.0291(6) Uani 1 1 d U . .
H3 H 0.5224 0.8108 0.2804 0.035 Uiso 1 1 calc R . .
C4 C 0.52065(15) 0.6699(3) 0.19715(18) 0.0313(6) Uani 1 1 d U . .
H4 H 0.5758 0.6564 0.1979 0.038 Uiso 1 1 calc R . .
C5 C 0.47208(15) 0.5980(2) 0.14746(18) 0.0283(5) Uani 1 1 d U . .
H5 H 0.4930 0.5341 0.1150 0.034 Uiso 1 1 calc R . .
C6 C 0.39246(14) 0.6218(2) 0.14623(16) 0.0225(5) Uani 1 1 d U . .
C7 C 0.33056(15) 0.5500(2) 0.09966(18) 0.0260(5) Uani 1 1 d U . .
H7A H 0.3522 0.5183 0.0432 0.031 Uiso 1 1 calc R . .
H7B H 0.3151 0.4838 0.1382 0.031 Uiso 1 1 calc R . .
C8 C 0.27563(15) 0.6962(2) -0.00087(15) 0.0213(5) Uani 1 1 d U . .
H8A H 0.2649 0.6501 -0.0554 0.026 Uiso 1 1 calc R . .
H8B H 0.3317 0.7196 -0.0019 0.026 Uiso 1 1 calc R . .
C9 C 0.18948(15) 0.5474(2) 0.06978(16) 0.0229(5) Uani 1 1 d U . .
H9A H 0.1450 0.5959 0.0489 0.027 Uiso 1 1 calc R . .
H9B H 0.1752 0.5158 0.1292 0.027 Uiso 1 1 calc R . .
C10 C 0.20025(15) 0.4453(2) 0.00452(18) 0.0281(5) Uani 1 1 d U . .
H10A H 0.2155 0.4749 -0.0552 0.034 Uiso 1 1 calc R . .
H10B H 0.2424 0.3930 0.0262 0.034 Uiso 1 1 calc R . .
C11 C 0.10692(18) 0.2865(2) 0.05049(17) 0.0299(6) Uani 1 1 d U . .
H11 H 0.1406 0.2482 0.0917 0.036 Uiso 1 1 calc R . .
C12 C 0.03070(19) 0.2582(2) 0.03145(17) 0.0306(6) Uani 1 1 d U . .
H12 H 0.0028 0.1953 0.0579 0.037 Uiso 1 1 calc R . .
C13 C 0.05901(16) 0.4036(2) -0.04811(15) 0.0248(5) Uani 1 1 d U . .
Ga1 Ga 0.2500 0.7500 0.19094(2) 0.01552(10) Uani 1 2 d SU . .
N1 N 0.36347(12) 0.71111(18) 0.19220(12) 0.0187(4) Uani 1 1 d U . .
N2 N 0.26034(11) 0.62304(17) 0.07998(13) 0.0182(4) Uani 1 1 d U . .
N3 N 0.12554(13) 0.38132(18) -0.00165(14) 0.0267(4) Uani 1 1 d U . .
N4 N -0.00012(14) 0.33262(19) -0.03082(14) 0.0287(5) Uani 1 1 d U . .
N5 N 0.05113(14) 0.49578(19) -0.11313(14) 0.0279(5) Uani 1 1 d U . .
O1 O 0.28620(10) 0.86777(15) 0.27656(11) 0.0227(4) Uani 1 1 d U . .
O2 O 0.39238(11) 0.92474(17) 0.35508(12) 0.0306(4) Uani 1 1 d U . .
O3 O 0.10837(12) 0.55946(18) -0.12630(14) 0.0383(5) Uani 1 1 d U . .
O4 O -0.01265(13) 0.50551(18) -0.15037(13) 0.0355(5) Uani 1 1 d U . .
Cl1 Cl 0.75846(13) 0.72775(13) 0.23268(9) 0.0326(4) Uani 0.50 1 d PDU A -1
O5 O 0.7643(5) 0.8222(6) 0.2906(5) 0.100(3) Uani 0.50 1 d PDU A -1
O6 O 0.7402(7) 0.7599(10) 0.1463(3) 0.106(3) Uani 0.50 1 d PDU A -1
O7 O 0.8309(2) 0.6649(4) 0.2333(4) 0.0547(13) Uani 0.50 1 d PDU A -1
O8 O 0.7036(3) 0.6472(5) 0.2664(5) 0.075(2) Uani 0.50 1 d PDU A -1

loop_
_atom_site_aniso_label
_atom_site_aniso_U_11
_atom_site_aniso_U_22
_atom_site_aniso_U_33
_atom_site_aniso_U_23
_atom_site_aniso_U_13
_atom_site_aniso_U_12
C1 0.0220(12) 0.0299(12) 0.0172(10) 0.0037(9) 0.0004(9) -0.0104(10)
C2 0.0188(11) 0.0270(12) 0.0201(10) 0.0096(8) -0.0024(9) -0.0064(9)
C3 0.0211(12) 0.0380(15) 0.0283(11) 0.0125(11) -0.0063(10) -0.0098(11)
C4 0.0171(11) 0.0393(15) 0.0374(14) 0.0164(12) -0.0008(10) 0.0033(11)
C5 0.0206(12) 0.0274(13) 0.0367(14) 0.0099(10) 0.0016(10) 0.0053(10)
C6 0.0197(11) 0.0210(11) 0.0268(11) 0.0073(9) -0.0015(9) 0.0025(9)
C7 0.0228(12) 0.0201(11) 0.0351(13) -0.0001(10) -0.0018(10) 0.0068(9)
C8 0.0242(11) 0.0243(12) 0.0155(9) -0.0015(8) 0.0035(9) 0.0011(10)
C9 0.0219(12) 0.0218(11) 0.0250(11) -0.0044(9) -0.0010(9) -0.0022(9)
C10 0.0248(13) 0.0255(12) 0.0339(13) -0.0097(10) -0.0012(10) 0.0014(10)
C11 0.0445(16) 0.0199(11) 0.0255(12) 0.0003(9) -0.0007(11) 0.0003(11)
C12 0.0450(16) 0.0240(12) 0.0227(11) -0.0008(10) -0.0010(11) -0.0075(12)
C13 0.0316(13) 0.0230(12) 0.0200(11) -0.0039(9) 0.0004(9) -0.0032(10)
Ga1 0.01299(16) 0.01942(17) 0.01415(16) 0.000 0.000 -0.00180(13)
N1 0.0166(9) 0.0212(9) 0.0185(8) 0.0052(7) -0.0024(7) -0.0018(7)
N2 0.0166(10) 0.0182(9) 0.0198(8) -0.0004(7) -0.0011(7) 0.0024(7)
N3 0.0336(12) 0.0213(10) 0.0253(10) -0.0042(8) -0.0009(9) -0.0019(9)
N4 0.0392(13) 0.0247(11) 0.0222(9) -0.0034(8) -0.0005(9) -0.0066(9)
N5 0.0383(13) 0.0242(10) 0.0211(9) -0.0013(8) 0.0024(9) -0.0040(9)
O1 0.0184(8) 0.0304(9) 0.0194(7) -0.0050(7) 0.0018(7) -0.0058(7)
O2 0.0305(10) 0.0377(10) 0.0235(8) -0.0017(7) -0.0012(7) -0.0163(8)
O3 0.0391(11) 0.0382(11) 0.0376(11) 0.0076(9) 0.0049(9) -0.0079(9)
O4 0.0434(12) 0.0332(10) 0.0297(9) 0.0015(8) -0.0078(9) -0.0033(9)
Cl1 0.0306(11) 0.0329(13) 0.0344(6) -0.0052(5) -0.0031(6) -0.0026(8)
O5 0.175(10) 0.057(4) 0.069(4) -0.036(4) -0.023(5) -0.029(5)
O6 0.219(10) 0.063(5) 0.037(2) 0.000(4) -0.033(7) 0.070(5)
O7 0.024(2) 0.054(3) 0.086(4) 0.008(3) 0.007(2) 0.007(2)
O8 0.050(4) 0.046(4) 0.128(7) 0.020(4) -0.015(4) -0.006(3)

loop_
_atom_type_symbol
_atom_type_description
_atom_type_scat_dispersion_real
_atom_type_scat_dispersion_imag
_atom_type_scat_source
C C 0.0033 0.0016 'International Tables Vol C Tables 4.2.6.8 and 6.1.1.4'
H H 0.0000 0.0000 'International Tables Vol C Tables 4.2.6.8 and 6.1.1.4'
Cl Cl 0.1484 0.1585 'International Tables Vol C Tables 4.2.6.8 and 6.1.1.4'
Ga Ga 0.2307 1.6083 'International Tables Vol C Tables 4.2.6.8 and 6.1.1.4'
N N 0.0061 0.0033 'International Tables Vol C Tables 4.2.6.8 and 6.1.1.4'
O O 0.0106 0.0060 'International Tables Vol C Tables 4.2.6.8 and 6.1.1.4'

loop_
_geom_angle_atom_site_label_1
_geom_angle_atom_site_label_2
_geom_angle_atom_site_label_3
_geom_angle
_geom_angle_site_symmetry_1
_geom_angle_site_symmetry_3
O2 C1 O1 125.1(2) . .
O2 C1 C2 120.4(2) . .
O1 C1 C2 114.4(2) . .
N1 C2 C3 119.4(2) . .
N1 C2 C1 112.3(2) . .
C3 C2 C1 128.1(2) . .
C2 C3 C4 118.8(2) . .
C2 C3 H3 120.6 . .
C4 C3 H3 120.6 . .
C5 C4 C3 120.4(2) . .
C5 C4 H4 119.8 . .
C3 C4 H4 119.8 . .
C6 C5 C4 118.3(3) . .
C6 C5 H5 120.9 . .
C4 C5 H5 120.9 . .
N1 C6 C5 120.6(2) . .
N1 C6 C7 113.7(2) . .
C5 C6 C7 125.6(2) . .
N2 C7 C6 110.03(19) . .
N2 C7 H7A 109.7 . .
C6 C7 H7A 109.7 . .
N2 C7 H7B 109.7 . .
C6 C7 H7B 109.7 . .
H7A C7 H7B 108.2 . .
N2 C8 C8 111.07(16) . 2_565
N2 C8 H8A 109.4 . .
C8 C8 H8A 109.4 2_565 .
N2 C8 H8B 109.4 . .
C8 C8 H8B 109.4 2_565 .
H8A C8 H8B 108.0 . .
N2 C9 C10 114.4(2) . .
N2 C9 H9A 108.7 . .
C10 C9 H9A 108.7 . .
N2 C9 H9B 108.7 . .
C10 C9 H9B 108.7 . .
H9A C9 H9B 107.6 . .
N3 C10 C9 108.6(2) . .
N3 C10 H10A 110.0 . .
C9 C10 H10A 110.0 . .
N3 C10 H10B 110.0 . .
C9 C10 H10B 110.0 . .
H10A C10 H10B 108.4 . .
C12 C11 N3 106.8(2) . .
C12 C11 H11 126.6 . .
N3 C11 H11 126.6 . .
C11 C12 N4 110.9(2) . .
C11 C12 H12 124.6 . .
N4 C12 H12 124.6 . .
N4 C13 N3 114.8(2) . .
N4 C13 N5 121.0(2) . .
N3 C13 N5 124.2(2) . .
O1 Ga1 O1 98.52(10) . 2_565
O1 Ga1 N1 81.03(8) . .
O1 Ga1 N1 98.25(7) 2_565 .
O1 Ga1 N1 98.25(7) . 2_565
O1 Ga1 N1 81.03(8) 2_565 2_565
N1 Ga1 N1 178.91(11) . 2_565
O1 Ga1 N2 93.41(7) . 2_565
O1 Ga1 N2 156.60(7) 2_565 2_565
N1 Ga1 N2 103.47(7) . 2_565
N1 Ga1 N2 77.36(7) 2_565 2_565
O1 Ga1 N2 156.60(7) . .
O1 Ga1 N2 93.41(7) 2_565 .
N1 Ga1 N2 77.36(7) . .
N1 Ga1 N2 103.47(7) 2_565 .
N2 Ga1 N2 83.05(10) 2_565 .
C6 N1 C2 122.5(2) . .
C6 N1 Ga1 122.01(16) . .
C2 N1 Ga1 115.50(17) . .
C7 N2 C9 109.78(19) . .
C7 N2 C8 109.74(18) . .
C9 N2 C8 112.64(18) . .
C7 N2 Ga1 106.66(14) . .
C9 N2 Ga1 113.32(13) . .
C8 N2 Ga1 104.41(13) . .
C13 N3 C11 104.4(2) . .
C13 N3 C10 131.3(2) . .
C11 N3 C10 124.0(2) . .
C13 N4 C12 103.2(2) . .
O4 N5 O3 124.9(2) . .
O4 N5 C13 117.1(2) . .
O3 N5 C13 118.0(2) . .
C1 O1 Ga1 116.31(16) . .
O6 Cl1 O5 113.0(5) . .
O6 Cl1 O8 111.3(5) . .
O5 Cl1 O8 109.7(4) . .
O6 Cl1 O7 109.6(4) . .
O5 Cl1 O7 109.2(4) . .
O8 Cl1 O7 103.7(3) . .

loop_
_geom_bond_atom_site_label_1
_geom_bond_atom_site_label_2
_geom_bond_distance
_geom_bond_site_symmetry_2
C1 O2 1.227(3) .
C1 O1 1.309(3) .
C1 C2 1.505(4) .
C2 N1 1.344(3) .
C2 C3 1.385(3) .
C3 C4 1.388(4) .
C3 H3 0.9500 .
C4 C5 1.384(4) .
C4 H4 0.9500 .
C5 C6 1.381(3) .
C5 H5 0.9500 .
C6 N1 1.331(3) .
C6 C7 1.507(4) .
C7 N2 1.489(3) .
C7 H7A 0.9900 .
C7 H7B 0.9900 .
C8 N2 1.496(3) .
C8 C8 1.512(5) 2_565
C8 H8A 0.9900 .
C8 H8B 0.9900 .
C9 N2 1.494(3) .
C9 C10 1.537(3) .
C9 H9A 0.9900 .
C9 H9B 0.9900 .
C10 N3 1.471(3) .
C10 H10A 0.9900 .
C10 H10B 0.9900 .
C11 C12 1.366(4) .
C11 N3 1.377(3) .
C11 H11 0.9500 .
C12 N4 1.369(3) .
C12 H12 0.9500 .
C13 N4 1.320(3) .
C13 N3 1.352(3) .
C13 N5 1.445(3) .
Ga1 O1 1.9626(16) .
Ga1 O1 1.9626(16) 2_565
Ga1 N1 1.980(2) .
Ga1 N1 1.980(2) 2_565
Ga1 N2 2.2172(19) 2_565
Ga1 N2 2.2172(19) .
N5 O4 1.224(3) .
N5 O3 1.233(3) .
Cl1 O6 1.379(5) .
Cl1 O5 1.393(5) .
Cl1 O8 1.408(5) .
Cl1 O7 1.427(4) .

loop_
_geom_torsion_atom_site_label_1
_geom_torsion_atom_site_label_2
_geom_torsion_atom_site_label_3
_geom_torsion_atom_site_label_4
_geom_torsion
_geom_torsion_site_symmetry_1
O2 C1 C2 N1 170.4(2) .
O1 C1 C2 N1 -7.1(3) .
O2 C1 C2 C3 -5.8(4) .
O1 C1 C2 C3 176.7(2) .
N1 C2 C3 C4 -1.8(3) .
C1 C2 C3 C4 174.1(2) .
C2 C3 C4 C5 -0.4(4) .
C3 C4 C5 C6 1.5(4) .
C4 C5 C6 N1 -0.4(4) .
C4 C5 C6 C7 -176.9(2) .
N1 C6 C7 N2 26.8(3) .
C5 C6 C7 N2 -156.5(2) .
N2 C9 C10 N3 -177.8(2) .
N3 C11 C12 N4 -0.4(3) .
C5 C6 N1 C2 -1.9(3) .
C7 C6 N1 C2 175.0(2) .
C5 C6 N1 Ga1 179.01(18) .
C7 C6 N1 Ga1 -4.1(3) .
C3 C2 N1 C6 3.0(3) .
C1 C2 N1 C6 -173.6(2) .
C3 C2 N1 Ga1 -177.83(17) .
C1 C2 N1 Ga1 5.6(2) .
O1 Ga1 N1 C6 176.75(19) .
O1 Ga1 N1 C6 79.35(18) 2_565
N1 Ga1 N1 C6 127.99(17) 2_565
N2 Ga1 N1 C6 -91.87(18) 2_565
N2 Ga1 N1 C6 -12.31(17) .
O1 Ga1 N1 C2 -2.40(16) .
O1 Ga1 N1 C2 -99.79(16) 2_565
N1 Ga1 N1 C2 -51.16(16) 2_565
N2 Ga1 N1 C2 88.98(16) 2_565
N2 Ga1 N1 C2 168.54(17) .
C6 C7 N2 C9 -156.83(19) .
C6 C7 N2 C8 78.9(2) .
C6 C7 N2 Ga1 -33.7(2) .
C10 C9 N2 C7 -50.9(3) .
C10 C9 N2 C8 71.7(3) .
C10 C9 N2 Ga1 -170.06(16) .
C8 C8 N2 C7 -155.9(2) 2_565
C8 C8 N2 C9 81.5(3) 2_565
C8 C8 N2 Ga1 -41.9(3) 2_565
O1 Ga1 N2 C7 48.0(3) .
O1 Ga1 N2 C7 -72.75(15) 2_565
N1 Ga1 N2 C7 24.95(15) .
N1 Ga1 N2 C7 -154.33(15) 2_565
N2 Ga1 N2 C7 130.49(17) 2_565
O1 Ga1 N2 C9 168.92(17) .
O1 Ga1 N2 C9 48.17(15) 2_565
N1 Ga1 N2 C9 145.86(16) .
N1 Ga1 N2 C9 -33.42(16) 2_565
N2 Ga1 N2 C9 -108.60(16) 2_565
O1 Ga1 N2 C8 -68.2(2) .
O1 Ga1 N2 C8 171.10(14) 2_565
N1 Ga1 N2 C8 -91.21(14) .
N1 Ga1 N2 C8 89.51(15) 2_565
N2 Ga1 N2 C8 14.33(11) 2_565
N4 C13 N3 C11 0.0(3) .
N5 C13 N3 C11 -179.1(2) .
N4 C13 N3 C10 -173.5(2) .
N5 C13 N3 C10 7.4(4) .
C12 C11 N3 C13 0.2(3) .
C12 C11 N3 C10 174.4(2) .
C9 C10 N3 C13 79.6(3) .
C9 C10 N3 C11 -92.8(3) .
N3 C13 N4 C12 -0.3(3) .
N5 C13 N4 C12 178.8(2) .
C11 C12 N4 C13 0.4(3) .
N4 C13 N5 O4 0.7(3) .
N3 C13 N5 O4 179.8(2) .
N4 C13 N5 O3 179.9(2) .
N3 C13 N5 O3 -1.1(4) .
O2 C1 O1 Ga1 -172.08(19) .
C2 C1 O1 Ga1 5.3(2) .
O1 Ga1 O1 C1 95.22(17) 2_565
N1 Ga1 O1 C1 -1.86(16) .
N1 Ga1 O1 C1 177.31(16) 2_565
N2 Ga1 O1 C1 -104.97(16) 2_565
N2 Ga1 O1 C1 -24.6(3) .
